data_2226863
loop_
_publ_author_name
'Kesternich, Victor'
'Brito, Iv\'an'
'Bolte, Michael'
'P\'erez-Fermann, Marcia'
'Nelson, Ronald'

_publ_section_title
;
 1-(4-Methoxyphenyl)-2-(1<i>H</i>-1,2,4-triazol-1-yl)ethanone
;
_journal_coeditor_code FL2306
_journal_issue 8
_journal_name_full 'Acta Crystallographica Section E'
_journal_page_first o1978
_journal_paper_doi 10.1107/S160053681002653X
_journal_volume 66
_journal_year 2010
_chemical_formula_iupac 'C11 H11 N3 O2'
_chemical_formula_moiety 'C11 H11 N3 O2'
_chemical_formula_sum 'C11 H11 N3 O2'
_chemical_formula_weight 217.23
_chemical_name_systematic
;
1-(4-Methoxyphenyl)-2-(1<i>H</i>-1,2,4-triazol-1-yl)ethanone
;
_space_group_IT_number 15
_symmetry_cell_setting monoclinic
_symmetry_space_group_name_Hall '-C 2yc'
_symmetry_space_group_name_H-M 'C 1 2/c 1'
_atom_sites_solution_hydrogens geom
_atom_sites_solution_primary direct
_atom_sites_solution_secondary difmap
_audit_creation_method SHELXL-97
_cell_angle_alpha 90.00
_cell_angle_beta 116.275(8)
_cell_angle_gamma 90.00
_cell_formula_units_Z 8
_cell_length_a 23.409(3)
_cell_length_b 4.8347(7)
_cell_length_c 20.607(2)
_cell_measurement_reflns_used 3087
_cell_measurement_temperature 173(2)
_cell_measurement_theta_max 25.9
_cell_measurement_theta_min 3.6
_cell_volume 2091.2(5)
_computing_cell_refinement 'X-AREA (Stoe & Cie, 2001)'
_computing_data_collection 'X-AREA (Stoe & Cie, 2001)'
_computing_data_reduction 'X-AREA (Stoe & Cie, 2001)'
_computing_molecular_graphics 'XP (Sheldrick, 2008)'
_computing_publication_material 'SHELXL97 (Sheldrick, 2008)'
_computing_structure_refinement 'SHELXL97 (Sheldrick, 2008)'
_computing_structure_solution 'SHELXS97 (Sheldrick, 2008)'
_diffrn_ambient_temperature 173(2)
_diffrn_measured_fraction_theta_full 0.991
_diffrn_measured_fraction_theta_max 0.988
_diffrn_measurement_device_type 'Stoe IPDS II two-circle'
_diffrn_measurement_method \w
_diffrn_radiation_monochromator graphite
_diffrn_radiation_source 'fine-focus sealed tube'
_diffrn_radiation_type MoK\a
_diffrn_radiation_wavelength 0.71073
_diffrn_reflns_av_R_equivalents 0.0530
_diffrn_reflns_av_sigmaI/netI 0.0567
_diffrn_reflns_limit_h_max 28
_diffrn_reflns_limit_h_min -27
_diffrn_reflns_limit_k_max 5
_diffrn_reflns_limit_k_min -5
_diffrn_reflns_limit_l_max 24
_diffrn_reflns_limit_l_min -24
_diffrn_reflns_number 4675
_diffrn_reflns_theta_full 25.00
_diffrn_reflns_theta_max 25.63
_diffrn_reflns_theta_min 3.52
_diffrn_standards_number 0
_exptl_absorpt_coefficient_mu 0.098
_exptl_absorpt_correction_type none
_exptl_crystal_colour colourless
_exptl_crystal_density_diffrn 1.380
_exptl_crystal_density_method 'not measured'
_exptl_crystal_description block
_exptl_crystal_F_000 912
_exptl_crystal_size_max 0.29
_exptl_crystal_size_mid 0.25
_exptl_crystal_size_min 0.21
_refine_diff_density_max 0.160
_refine_diff_density_min -0.164
_refine_ls_extinction_coef 0.0060(8)
_refine_ls_extinction_expression Fc^*^=kFc[1+0.001xFc^2^\l^3^/sin(2\q)]^-1/4^
_refine_ls_extinction_method 'SHELXL97 (Sheldrick, 2008)'
_refine_ls_goodness_of_fit_ref 0.892
_refine_ls_hydrogen_treatment constr
_refine_ls_matrix_type full
_refine_ls_number_parameters 147
_refine_ls_number_reflns 1944
_refine_ls_number_restraints 0
_refine_ls_restrained_S_all 0.892
_refine_ls_R_factor_all 0.0702
_refine_ls_R_factor_gt 0.0408
_refine_ls_shift/su_max 0.000
_refine_ls_shift/su_mean 0.000
_refine_ls_structure_factor_coef Fsqd
_refine_ls_weighting_details 'calc w=1/[\s^2^(Fo^2^)+(0.0547P)^2^] where P=(Fo^2^+2Fc^2^)/3'
_refine_ls_weighting_scheme calc
_refine_ls_wR_factor_gt 0.0927
_refine_ls_wR_factor_ref 0.1010
_reflns_number_gt 1260
_reflns_number_total 1944
_reflns_threshold_expression I>2\s(I)
_cod_data_source_file fl2306.cif
_cod_data_source_block I
_cod_original_sg_symbol_H-M 'C 2/c'
_cod_database_code 2226863
_cod_database_fobs_code 2226863

loop_
_symmetry_equiv_pos_as_xyz
'x, y, z'
'-x, y, -z+1/2'
'x+1/2, y+1/2, z'
'-x+1/2, y+1/2, -z+1/2'
'-x, -y, -z'
'x, -y, z-1/2'
'-x+1/2, -y+1/2, -z'
'x+1/2, -y+1/2, z-1/2'

loop_
_atom_site_type_symbol
_atom_site_label
_atom_site_fract_x
_atom_site_fract_y
_atom_site_fract_z
_atom_site_U_iso_or_equiv
_atom_site_adp_type
_atom_site_calc_flag
_atom_site_refinement_flags
_atom_site_occupancy
_atom_site_disorder_assembly
_atom_site_disorder_group
O O1 0.34820(7) 0.4726(3) 0.43819(7) 0.0493(4) Uani d . 1 . .
C C1 0.37507(9) 0.6336(4) 0.41489(9) 0.0347(4) Uani d . 1 . .
C C2 0.42565(9) 0.8304(4) 0.46522(9) 0.0358(4) Uani d . 1 . .
H H2A 0.4651 0.8043 0.4595 0.043 Uiso calc R 1 . .
H H2B 0.4110 1.0230 0.4512 0.043 Uiso calc R 1 . .
N N1 0.43985(8) 0.7900(3) 0.54036(8) 0.0355(4) Uani d . 1 . .
N N2 0.47973(9) 0.5846(4) 0.57991(8) 0.0521(5) Uani d . 1 . .
C C3 0.47828(12) 0.6132(5) 0.64287(10) 0.0512(6) Uani d . 1 . .
H H3 0.5022 0.4971 0.6830 0.061 Uiso calc R 1 . .
N N4 0.44080(9) 0.8176(4) 0.64643(8) 0.0486(5) Uani d . 1 . .
C C5 0.41747(10) 0.9240(4) 0.58069(10) 0.0428(5) Uani d . 1 . .
H H5 0.3887 1.0753 0.5644 0.051 Uiso calc R 1 . .
C C11 0.36082(8) 0.6444(4) 0.33756(9) 0.0307(4) Uani d . 1 . .
C C12 0.31663(9) 0.4624(4) 0.28896(9) 0.0344(4) Uani d . 1 . .
H H12 0.2954 0.3354 0.3060 0.041 Uiso calc R 1 . .
C C13 0.30274(9) 0.4612(4) 0.21646(9) 0.0353(4) Uani d . 1 . .
H H13 0.2724 0.3351 0.1841 0.042 Uiso calc R 1 . .
C C14 0.33387(9) 0.6477(4) 0.19143(8) 0.0335(4) Uani d . 1 . .
C C15 0.37810(9) 0.8315(4) 0.23879(9) 0.0366(4) Uani d . 1 . .
H H15 0.3993 0.9581 0.2215 0.044 Uiso calc R 1 . .
C C16 0.39130(9) 0.8305(4) 0.31086(9) 0.0354(4) Uani d . 1 . .
H H16 0.4215 0.9577 0.3430 0.042 Uiso calc R 1 . .
O O17 0.32364(7) 0.6657(3) 0.12113(6) 0.0433(4) Uani d . 1 . .
C C17 0.28122(11) 0.4693(5) 0.07117(10) 0.0513(6) Uani d . 1 . .
H H17A 0.2951 0.2817 0.0893 0.077 Uiso calc R 1 . .
H H17B 0.2815 0.4918 0.0240 0.077 Uiso calc R 1 . .
H H17C 0.2380 0.4998 0.0659 0.077 Uiso calc R 1 . .

loop_
_atom_site_aniso_label
_atom_site_aniso_U_11
_atom_site_aniso_U_22
_atom_site_aniso_U_33
_atom_site_aniso_U_12
_atom_site_aniso_U_13
_atom_site_aniso_U_23
O1 0.0624(10) 0.0507(9) 0.0465(8) -0.0140(8) 0.0348(7) -0.0002(6)
C1 0.0380(10) 0.0301(9) 0.0422(9) 0.0052(9) 0.0235(8) 0.0035(8)
C2 0.0422(11) 0.0346(10) 0.0345(9) 0.0008(9) 0.0205(8) 0.0003(7)
N1 0.0396(9) 0.0362(9) 0.0349(7) 0.0056(7) 0.0202(7) 0.0004(6)
N2 0.0676(13) 0.0570(11) 0.0409(8) 0.0258(10) 0.0325(9) 0.0113(8)
C3 0.0627(14) 0.0583(13) 0.0397(10) 0.0182(12) 0.0290(10) 0.0059(10)
N4 0.0523(11) 0.0584(11) 0.0425(9) 0.0069(9) 0.0278(8) -0.0072(8)
C5 0.0439(12) 0.0443(12) 0.0424(10) 0.0044(10) 0.0210(9) -0.0097(9)
C11 0.0313(10) 0.0272(9) 0.0374(8) 0.0038(8) 0.0187(8) 0.0020(7)
C12 0.0342(10) 0.0297(9) 0.0434(9) -0.0003(8) 0.0209(8) 0.0033(8)
C13 0.0334(10) 0.0331(10) 0.0385(9) -0.0021(8) 0.0151(8) -0.0028(7)
C14 0.0352(10) 0.0330(10) 0.0343(9) 0.0061(8) 0.0172(8) 0.0030(7)
C15 0.0419(11) 0.0330(10) 0.0390(9) -0.0042(9) 0.0214(8) 0.0035(7)
C16 0.0380(11) 0.0308(10) 0.0391(9) -0.0040(8) 0.0187(8) -0.0010(7)
O17 0.0515(9) 0.0453(8) 0.0334(6) -0.0071(7) 0.0192(6) -0.0014(6)
C17 0.0568(14) 0.0580(13) 0.0361(9) -0.0122(11) 0.0178(10) -0.0087(9)

loop_
_atom_type_symbol
_atom_type_description
_atom_type_scat_dispersion_real
_atom_type_scat_dispersion_imag
_atom_type_scat_source
C C 0.0033 0.0016 'International Tables Vol C Tables 4.2.6.8 and 6.1.1.4'
H H 0.0000 0.0000 'International Tables Vol C Tables 4.2.6.8 and 6.1.1.4'
N N 0.0061 0.0033 'International Tables Vol C Tables 4.2.6.8 and 6.1.1.4'
O O 0.0106 0.0060 'International Tables Vol C Tables 4.2.6.8 and 6.1.1.4'

loop_
_geom_angle_atom_site_label_1
_geom_angle_atom_site_label_2
_geom_angle_atom_site_label_3
_geom_angle_site_symmetry_1
_geom_angle_site_symmetry_3
_geom_angle
_geom_angle_publ_flag
O1 C1 C11 . . 122.36(18) ?
O1 C1 C2 . . 120.80(15) ?
C11 C1 C2 . . 116.83(14) ?
N1 C2 C1 . . 112.82(14) ?
N1 C2 H2A . . 109.0 ?
C1 C2 H2A . . 109.0 ?
N1 C2 H2B . . 109.0 ?
C1 C2 H2B . . 109.0 ?
H2A C2 H2B . . 107.8 ?
C5 N1 N2 . . 109.70(14) ?
C5 N1 C2 . . 129.47(17) ?
N2 N1 C2 . . 120.79(14) ?
C3 N2 N1 . . 101.70(15) ?
N2 C3 N4 . . 115.60(18) ?
N2 C3 H3 . . 122.2 ?
N4 C3 H3 . . 122.2 ?
C5 N4 C3 . . 102.33(15) ?
N4 C5 N1 . . 110.67(18) ?
N4 C5 H5 . . 124.7 ?
N1 C5 H5 . . 124.7 ?
C12 C11 C16 . . 117.97(15) ?
C12 C11 C1 . . 119.73(15) ?
C16 C11 C1 . . 122.29(17) ?
C13 C12 C11 . . 121.74(16) ?
C13 C12 H12 . . 119.1 ?
C11 C12 H12 . . 119.1 ?
C12 C13 C14 . . 119.11(17) ?
C12 C13 H13 . . 120.4 ?
C14 C13 H13 . . 120.4 ?
O17 C14 C15 . . 115.64(15) ?
O17 C14 C13 . . 124.08(17) ?
C15 C14 C13 . . 120.28(15) ?
C16 C15 C14 . . 119.90(16) ?
C16 C15 H15 . . 120.0 ?
C14 C15 H15 . . 120.0 ?
C15 C16 C11 . . 121.00(18) ?
C15 C16 H16 . . 119.5 ?
C11 C16 H16 . . 119.5 ?
C14 O17 C17 . . 117.55(14) ?
O17 C17 H17A . . 109.5 ?
O17 C17 H17B . . 109.5 ?
H17A C17 H17B . . 109.5 ?
O17 C17 H17C . . 109.5 ?
H17A C17 H17C . . 109.5 ?
H17B C17 H17C . . 109.5 ?

loop_
_geom_bond_atom_site_label_1
_geom_bond_atom_site_label_2
_geom_bond_site_symmetry_2
_geom_bond_distance
_geom_bond_publ_flag
O1 C1 . 1.225(2) ?
C1 C11 . 1.477(2) ?
C1 C2 . 1.515(3) ?
C2 N1 . 1.446(2) ?
C2 H2A . 0.9900 ?
C2 H2B . 0.9900 ?
N1 C5 . 1.330(2) ?
N1 N2 . 1.360(2) ?
N2 C3 . 1.320(2) ?
C3 N4 . 1.345(3) ?
C3 H3 . 0.9500 ?
N4 C5 . 1.320(2) ?
C5 H5 . 0.9500 ?
C11 C12 . 1.389(3) ?
C11 C16 . 1.403(2) ?
C12 C13 . 1.381(2) ?
C12 H12 . 0.9500 ?
C13 C14 . 1.394(2) ?
C13 H13 . 0.9500 ?
C14 O17 . 1.3624(19) ?
C14 C15 . 1.386(3) ?
C15 C16 . 1.377(2) ?
C15 H15 . 0.9500 ?
C16 H16 . 0.9500 ?
O17 C17 . 1.429(2) ?
C17 H17A . 0.9800 ?
C17 H17B . 0.9800 ?
C17 H17C . 0.9800 ?

loop_
_geom_hbond_atom_site_label_D
_geom_hbond_atom_site_label_H
_geom_hbond_atom_site_label_A
_geom_hbond_site_symmetry_A
_geom_hbond_distance_DH
_geom_hbond_distance_HA
_geom_hbond_distance_DA
_geom_hbond_angle_DHA
C15 H15 N4 6_575 0.95 2.42 3.336(3) 162

loop_
_geom_torsion_atom_site_label_1
_geom_torsion_atom_site_label_2
_geom_torsion_atom_site_label_3
_geom_torsion_atom_site_label_4
_geom_torsion_site_symmetry_1
_geom_torsion_site_symmetry_2
_geom_torsion_site_symmetry_3
_geom_torsion_site_symmetry_4
_geom_torsion
_geom_torsion_publ_flag
O1 C1 C2 N1 . . . . 3.8(2) ?
C11 C1 C2 N1 . . . . -175.44(15) ?
C1 C2 N1 C5 . . . . -96.6(2) ?
C1 C2 N1 N2 . . . . 80.8(2) ?
C5 N1 N2 C3 . . . . -0.3(2) ?
C2 N1 N2 C3 . . . . -178.21(18) ?
N1 N2 C3 N4 . . . . 0.3(3) ?
N2 C3 N4 C5 . . . . -0.2(3) ?
C3 N4 C5 N1 . . . . 0.0(2) ?
N2 N1 C5 N4 . . . . 0.1(2) ?
C2 N1 C5 N4 . . . . 177.86(19) ?
O1 C1 C11 C12 . . . . -1.6(3) ?
C2 C1 C11 C12 . . . . 177.64(16) ?
O1 C1 C11 C16 . . . . 179.50(18) ?
C2 C1 C11 C16 . . . . -1.2(3) ?
C16 C11 C12 C13 . . . . 0.2(3) ?
C1 C11 C12 C13 . . . . -178.68(17) ?
C11 C12 C13 C14 . . . . 0.0(3) ?
C12 C13 C14 O17 . . . . -179.61(17) ?
C12 C13 C14 C15 . . . . 0.0(3) ?
O17 C14 C15 C16 . . . . 179.50(17) ?
C13 C14 C15 C16 . . . . -0.1(3) ?
C14 C15 C16 C11 . . . . 0.3(3) ?
C12 C11 C16 C15 . . . . -0.4(3) ?
C1 C11 C16 C15 . . . . 178.51(17) ?
C15 C14 O17 C17 . . . . 176.40(18) ?
C13 C14 O17 C17 . . . . -4.0(3) ?

loop_
_cod_related_entry_id
_cod_related_entry_database
_cod_related_entry_code
1 ChemSpider 14668025
